data_2239151
loop_
_publ_author_name
'Usha, M. K.'
'Shetty, Shobhitha'
'Kalluraya, B.'
'Kant, Rajni'
'Gupta, Vivek K.'
'Revannasiddaiah, D.'

_publ_section_title
;
 Dimethyl 2-[2-(2,4,6-trichlorophenyl)hydrazin-1-ylidene]butanedioate
;
_journal_issue 1
_journal_name_full 'Acta Crystallographica Section E'
_journal_page_first o13
_journal_paper_doi 10.1107/S160053681303242X
_journal_volume 70
_journal_year 2014
_chemical_formula_iupac 'C12 H11 Cl3 N2 O4'
_chemical_formula_moiety 'C12 H11 Cl3 N2 O4'
_chemical_formula_sum 'C12 H11 Cl3 N2 O4'
_chemical_formula_weight 353.58
_chemical_name_systematic
;
Dimethyl 2-[2-(2,4,6-trichlorophenyl)hydrazin-1-ylidene]butanedioate
;
_space_group_IT_number 61
_symmetry_cell_setting orthorhombic
_symmetry_space_group_name_Hall '-P 2ac 2ab'
_symmetry_space_group_name_H-M 'P b c a'
_atom_sites_solution_hydrogens geom
_atom_sites_solution_primary direct
_atom_sites_solution_secondary difmap
_audit_creation_method SHELXL-97
_cell_angle_alpha 90.00
_cell_angle_beta 90.00
_cell_angle_gamma 90.00
_cell_formula_units_Z 8
_cell_length_a 7.0182(5)
_cell_length_b 16.0165(12)
_cell_length_c 26.7488(15)
_cell_measurement_reflns_used 1944
_cell_measurement_temperature 293(2)
_cell_measurement_theta_max 27.3660
_cell_measurement_theta_min 3.8810
_cell_volume 3006.8(4)
_computing_cell_refinement 'CrysAlis PRO (Oxford Diffraction, 2010)'
_computing_data_collection 'CrysAlis PRO (Oxford Diffraction, 2010)'
_computing_data_reduction 'CrysAlis PRO (Oxford Diffraction, 2010)'
_computing_molecular_graphics 'ORTEP-3 for Windows (Farrugia, 2012)'
_computing_publication_material 'PLATON (Spek, 2009)'
_computing_structure_refinement 'SHELXL97 (Sheldrick, 2008)'
_computing_structure_solution 'SHELXS97 (Sheldrick, 2008)'
_diffrn_ambient_temperature 293(2)
_diffrn_detector_area_resol_mean 16.1049
_diffrn_measured_fraction_theta_full 0.997
_diffrn_measured_fraction_theta_max 0.997
_diffrn_measurement_device_type 'Oxford Diffraction Xcalibur Sapphire3'
_diffrn_measurement_method '\w scans'
_diffrn_radiation_monochromator graphite
_diffrn_radiation_source 'fine-focus sealed tube'
_diffrn_radiation_type MoK\a
_diffrn_radiation_wavelength 0.71073
_diffrn_reflns_av_R_equivalents 0.0396
_diffrn_reflns_av_sigmaI/netI 0.0689
_diffrn_reflns_limit_h_max 8
_diffrn_reflns_limit_h_min -7
_diffrn_reflns_limit_k_max 11
_diffrn_reflns_limit_k_min -19
_diffrn_reflns_limit_l_max 30
_diffrn_reflns_limit_l_min -32
_diffrn_reflns_number 7083
_diffrn_reflns_theta_full 26.00
_diffrn_reflns_theta_max 26.00
_diffrn_reflns_theta_min 3.91
_diffrn_standards_number 0
_exptl_absorpt_coefficient_mu 0.625
_exptl_absorpt_correction_T_max 1.00000
_exptl_absorpt_correction_T_min 0.71607
_exptl_absorpt_correction_type multi-scan
_exptl_absorpt_process_details '(CrysAlis RED; Oxford Diffraction, 2010)'
_exptl_crystal_colour White
_exptl_crystal_density_diffrn 1.562
_exptl_crystal_density_method 'not measured'
_exptl_crystal_description Block
_exptl_crystal_F_000 1440
_exptl_crystal_size_max 0.30
_exptl_crystal_size_mid 0.20
_exptl_crystal_size_min 0.20
_refine_diff_density_max 0.258
_refine_diff_density_min -0.235
_refine_ls_extinction_coef 0.0029(4)
_refine_ls_extinction_expression Fc^*^=kFc[1+0.001xFc^2^\l^3^/sin(2\q)]^-1/4^
_refine_ls_extinction_method 'SHELXL97 (Sheldrick, 2008)'
_refine_ls_goodness_of_fit_ref 1.027
_refine_ls_hydrogen_treatment mixed
_refine_ls_matrix_type full
_refine_ls_number_parameters 195
_refine_ls_number_reflns 2954
_refine_ls_number_restraints 0
_refine_ls_restrained_S_all 1.027
_refine_ls_R_factor_all 0.0851
_refine_ls_R_factor_gt 0.0477
_refine_ls_shift/su_max 0.006
_refine_ls_shift/su_mean 0.001
_refine_ls_structure_factor_coef Fsqd
_refine_ls_weighting_details 'calc w=1/[\s^2^(Fo^2^)+(0.0358P)^2^] where P=(Fo^2^+2Fc^2^)/3'
_refine_ls_weighting_scheme calc
_refine_ls_wR_factor_gt 0.0967
_refine_ls_wR_factor_ref 0.1178
_reflns_number_gt 1844
_reflns_number_total 2954
_reflns_threshold_expression I>2\s(I)
_cod_data_source_file sj5364sup1.cif
_cod_data_source_block I
_cod_database_code 2239151
_cod_database_fobs_code 2239151

loop_
_symmetry_equiv_pos_as_xyz
'x, y, z'
'-x+1/2, -y, z+1/2'
'-x, y+1/2, -z+1/2'
'x+1/2, -y+1/2, -z'
'-x, -y, -z'
'x-1/2, y, -z-1/2'
'x, -y-1/2, z-1/2'
'-x-1/2, y-1/2, z'

loop_
_atom_site_type_symbol
_atom_site_label
_atom_site_fract_x
_atom_site_fract_y
_atom_site_fract_z
_atom_site_U_iso_or_equiv
_atom_site_adp_type
_atom_site_calc_flag
_atom_site_refinement_flags
_atom_site_occupancy
_atom_site_symmetry_multiplicity
Cl Cl7 0.13759(16) 0.09353(6) 0.31855(3) 0.0641(3) Uani d . 1 1
Cl Cl9 0.09570(15) -0.23591(5) 0.27554(3) 0.0589(3) Uani d . 1 1
Cl Cl8 0.16340(14) -0.01155(7) 0.12827(3) 0.0640(3) Uani d . 1 1
O O21 0.4517(4) -0.22006(15) 0.47244(7) 0.0604(7) Uani d . 1 1
N N11 0.2602(4) -0.14140(16) 0.36258(8) 0.0385(6) Uani d . 1 1
N N10 0.1266(4) -0.08714(18) 0.34507(9) 0.0406(7) Uani d . 1 1
O O19 0.5314(3) -0.24056(15) 0.39230(8) 0.0572(7) Uani d . 1 1
O O15 0.2372(4) 0.01540(15) 0.43653(8) 0.0582(7) Uani d . 1 1
C C3 0.1464(4) 0.0307(2) 0.22574(11) 0.0443(8) Uani d . 1 1
H H3 0.1510 0.0859 0.2150 0.053 Uiso calc R 1 1
C C12 0.2654(4) -0.15507(19) 0.41006(10) 0.0385(8) Uani d . 1 1
C C1 0.1339(4) -0.0696(2) 0.29355(10) 0.0344(7) Uani d . 1 1
O O17 0.2154(4) -0.02745(18) 0.51588(9) 0.0796(9) Uani d . 1 1
C C6 0.1257(4) -0.13302(19) 0.25794(11) 0.0385(8) Uani d . 1 1
C C5 0.1340(4) -0.1159(2) 0.20686(11) 0.0429(8) Uani d . 1 1
H H5 0.1315 -0.1589 0.1835 0.051 Uiso calc R 1 1
C C13 0.1318(5) -0.1207(2) 0.44935(11) 0.0459(9) Uani d . 1 1
H H13A 0.0081 -0.1111 0.4342 0.055 Uiso calc R 1 1
H H13B 0.1158 -0.1622 0.4754 0.055 Uiso calc R 1 1
C C4 0.1460(4) -0.0342(2) 0.19178(12) 0.0459(9) Uani d . 1 1
C C2 0.1399(4) 0.0117(2) 0.27610(11) 0.0401(8) Uani d . 1 1
C C18 0.4236(5) -0.2085(2) 0.42838(12) 0.0437(8) Uani d . 1 1
C C14 0.1996(5) -0.0411(2) 0.47251(12) 0.0508(9) Uani d . 1 1
C C16 0.3100(6) 0.0954(2) 0.45282(14) 0.0744(12) Uani d . 1 1
H H16A 0.3322 0.1303 0.4242 0.112 Uiso calc R 1 1
H H16B 0.4275 0.0874 0.4706 0.112 Uiso calc R 1 1
H H16C 0.2187 0.1217 0.4744 0.112 Uiso calc R 1 1
C C20 0.6937(6) -0.2892(3) 0.40768(13) 0.0762(13) Uani d . 1 1
H H20A 0.7602 -0.3090 0.3787 0.114 Uiso calc R 1 1
H H20B 0.6515 -0.3358 0.4273 0.114 Uiso calc R 1 1
H H20C 0.7775 -0.2550 0.4273 0.114 Uiso calc R 1 1
H H10 0.096(5) -0.044(2) 0.3640(11) 0.050(10) Uiso d . 1 1

loop_
_atom_site_aniso_label
_atom_site_aniso_U_11
_atom_site_aniso_U_22
_atom_site_aniso_U_33
_atom_site_aniso_U_12
_atom_site_aniso_U_13
_atom_site_aniso_U_23
Cl7 0.0891(8) 0.0417(5) 0.0615(6) -0.0035(5) 0.0025(5) -0.0015(4)
Cl9 0.0786(7) 0.0401(5) 0.0580(6) -0.0024(5) -0.0102(4) 0.0033(4)
Cl8 0.0631(6) 0.0898(8) 0.0393(5) -0.0039(6) -0.0063(4) 0.0186(5)
O21 0.0808(18) 0.0676(18) 0.0327(13) 0.0156(15) -0.0090(12) 0.0032(11)
N11 0.0441(16) 0.0355(15) 0.0359(14) 0.0012(13) -0.0024(11) 0.0004(12)
N10 0.0456(16) 0.0408(16) 0.0353(16) 0.0085(14) 0.0012(12) 0.0040(14)
O19 0.0691(16) 0.0619(17) 0.0406(13) 0.0275(14) 0.0008(12) 0.0060(11)
O15 0.0717(18) 0.0510(16) 0.0519(14) -0.0054(14) 0.0097(13) -0.0132(12)
C3 0.0340(17) 0.050(2) 0.049(2) -0.0022(17) -0.0002(14) 0.0149(18)
C12 0.0480(19) 0.0361(18) 0.0314(16) -0.0027(16) -0.0009(13) 0.0017(13)
C1 0.0289(16) 0.0398(19) 0.0344(17) 0.0020(15) 0.0001(12) 0.0065(14)
O17 0.109(2) 0.090(2) 0.0399(14) 0.018(2) -0.0080(14) -0.0129(15)
C6 0.0330(16) 0.0365(19) 0.0461(19) 0.0000(15) -0.0038(14) 0.0096(15)
C5 0.0390(18) 0.055(2) 0.0346(18) 0.0054(18) -0.0061(14) -0.0010(16)
C13 0.055(2) 0.050(2) 0.0328(17) 0.0003(18) 0.0049(14) -0.0002(16)
C4 0.0306(17) 0.060(2) 0.0470(19) -0.0008(18) -0.0043(14) 0.0105(19)
C2 0.0366(17) 0.0421(19) 0.0415(19) -0.0009(16) 0.0009(14) 0.0031(15)
C18 0.058(2) 0.0343(18) 0.0390(19) -0.0038(17) -0.0011(16) -0.0001(15)
C14 0.049(2) 0.062(2) 0.041(2) 0.014(2) 0.0062(16) -0.0017(18)
C16 0.091(3) 0.045(2) 0.087(3) 0.000(2) 0.001(2) -0.016(2)
C20 0.081(3) 0.081(3) 0.067(3) 0.043(3) -0.002(2) 0.008(2)

loop_
_atom_type_symbol
_atom_type_description
_atom_type_scat_dispersion_real
_atom_type_scat_dispersion_imag
_atom_type_scat_source
C C 0.0033 0.0016 'International Tables Vol C Tables 4.2.6.8 and 6.1.1.4'
H H 0.0000 0.0000 'International Tables Vol C Tables 4.2.6.8 and 6.1.1.4'
N N 0.0061 0.0033 'International Tables Vol C Tables 4.2.6.8 and 6.1.1.4'
O O 0.0106 0.0060 'International Tables Vol C Tables 4.2.6.8 and 6.1.1.4'
Cl Cl 0.1484 0.1585 'International Tables Vol C Tables 4.2.6.8 and 6.1.1.4'

loop_
_geom_angle_atom_site_label_1
_geom_angle_atom_site_label_2
_geom_angle_atom_site_label_3
_geom_angle
C12 N11 N10 117.8(3)
N11 N10 C1 116.1(2)
N11 N10 H10 118(2)
C1 N10 H10 115(2)
C18 O19 C20 116.9(3)
C14 O15 C16 116.7(3)
C2 C3 C4 118.4(3)
C2 C3 H3 120.8
C4 C3 H3 120.8
N11 C12 C18 116.4(3)
N11 C12 C13 127.3(3)
C18 C12 C13 116.3(3)
C2 C1 C6 117.1(3)
C2 C1 N10 121.3(3)
C6 C1 N10 121.5(3)
C1 C6 C5 121.6(3)
C1 C6 Cl9 120.9(2)
C5 C6 Cl9 117.4(3)
C4 C5 C6 118.5(3)
C4 C5 H5 120.7
C6 C5 H5 120.7
C14 C13 C12 113.6(3)
C14 C13 H13A 108.8
C12 C13 H13A 108.8
C14 C13 H13B 108.8
C12 C13 H13B 108.8
H13A C13 H13B 107.7
C5 C4 C3 121.7(3)
C5 C4 Cl8 119.3(3)
C3 C4 Cl8 119.0(3)
C3 C2 C1 122.5(3)
C3 C2 Cl7 118.1(3)
C1 C2 Cl7 119.3(2)
O21 C18 O19 123.7(3)
O21 C18 C12 122.2(3)
O19 C18 C12 114.1(3)
O17 C14 O15 123.8(4)
O17 C14 C13 126.4(4)
O15 C14 C13 109.8(3)
O15 C16 H16A 109.5
O15 C16 H16B 109.5
H16A C16 H16B 109.5
O15 C16 H16C 109.5
H16A C16 H16C 109.5
H16B C16 H16C 109.5
O19 C20 H20A 109.5
O19 C20 H20B 109.5
H20A C20 H20B 109.5
O19 C20 H20C 109.5
H20A C20 H20C 109.5
H20B C20 H20C 109.5

loop_
_geom_bond_atom_site_label_1
_geom_bond_atom_site_label_2
_geom_bond_distance
Cl7 C2 1.735(3)
Cl9 C6 1.727(3)
Cl8 C4 1.741(3)
O21 C18 1.209(3)
N11 C12 1.289(3)
N11 N10 1.362(3)
N10 C1 1.407(4)
N10 H10 0.88(3)
O19 C18 1.329(4)
O19 C20 1.440(4)
O15 C14 1.348(4)
O15 C16 1.447(4)
C3 C2 1.382(4)
C3 C4 1.380(5)
C3 H3 0.9300
C12 C18 1.485(4)
C12 C13 1.512(4)
C1 C2 1.383(4)
C1 C6 1.394(4)
O17 C14 1.186(3)
C6 C5 1.395(4)
C5 C4 1.372(5)
C5 H5 0.9300
C13 C14 1.495(5)
C13 H13A 0.9700
C13 H13B 0.9700
C16 H16A 0.9600
C16 H16B 0.9600
C16 H16C 0.9600
C20 H20A 0.9600
C20 H20B 0.9600
C20 H20C 0.9600

loop_
_geom_hbond_atom_site_label_D
_geom_hbond_atom_site_label_H
_geom_hbond_atom_site_label_A
_geom_hbond_site_symmetry_A
_geom_hbond_distance_DH
_geom_hbond_distance_HA
_geom_hbond_distance_DA
_geom_hbond_angle_DHA
_geom_hbond_publ_flag
N10 H10 O15 1_555 0.87(3) 2.38(3) 3.047(3) 133(3) y
C5 H5 O19 6_556 0.93 2.51 3.397(4) 159 y

loop_
_geom_torsion_atom_site_label_1
_geom_torsion_atom_site_label_2
_geom_torsion_atom_site_label_3
_geom_torsion_atom_site_label_4
_geom_torsion
C12 N11 N10 C1 175.9(3)
N10 N11 C12 C18 -174.7(3)
N10 N11 C12 C13 3.4(5)
N11 N10 C1 C2 -127.5(3)
N11 N10 C1 C6 55.8(4)
C2 C1 C6 C5 3.5(4)
N10 C1 C6 C5 -179.6(3)
C2 C1 C6 Cl9 -174.0(2)
N10 C1 C6 Cl9 2.9(4)
C1 C6 C5 C4 -1.6(4)
Cl9 C6 C5 C4 176.0(2)
N11 C12 C13 C14 -92.3(4)
C18 C12 C13 C14 85.7(4)
C6 C5 C4 C3 -1.2(5)
C6 C5 C4 Cl8 178.2(2)
C2 C3 C4 C5 1.8(5)
C2 C3 C4 Cl8 -177.6(2)
C4 C3 C2 C1 0.3(5)
C4 C3 C2 Cl7 -179.3(2)
C6 C1 C2 C3 -2.9(5)
N10 C1 C2 C3 -179.8(3)
C6 C1 C2 Cl7 176.7(2)
N10 C1 C2 Cl7 -0.2(4)
C20 O19 C18 O21 -2.2(5)
C20 O19 C18 C12 176.6(3)
N11 C12 C18 O21 173.9(3)
C13 C12 C18 O21 -4.3(5)
N11 C12 C18 O19 -4.9(4)
C13 C12 C18 O19 176.8(3)
C16 O15 C14 O17 3.2(5)
C16 O15 C14 C13 -178.2(3)
C12 C13 C14 O17 -127.7(4)
C12 C13 C14 O15 53.8(4)
